data_7022544
loop_
_publ_author_name
'Clark, Lawrence'
'Deacon, Glen B.'
'Forsyth, Craig M.'
'Junk, Peter C.'
'Mountford, Philip'
'Townley, Josh P.'
'Wang, Jun'

_publ_section_title
;
 Synthesis and structures of calcium and strontium
 2,4-di-tert-butylphenolates and their reactivity towards the amine
 co-initiated ring-opening polymerisation of rac-lactide.
;
_journal_issue 25
_journal_name_full 'Dalton transactions (Cambridge, England : 2003)'
_journal_page_first 9294
_journal_page_last 9312
_journal_paper_doi 10.1039/c3dt00065f
_journal_volume 42
_journal_year 2013
_chemical_formula_moiety 'C68 H114 O10 Sr2'
_chemical_formula_sum 'C68 H114 O10 Sr2'
_chemical_formula_weight 1266.83
_chemical_name_systematic
;
?
;
_chemical_temperature_decomposition 533.15
_space_group_IT_number 14
_symmetry_cell_setting monoclinic
_symmetry_space_group_name_Hall '-P 2yn'
_symmetry_space_group_name_H-M 'P 1 21/n 1'
_atom_sites_solution_hydrogens geom
_atom_sites_solution_primary direct
_atom_sites_solution_secondary difmap
_audit_creation_method SHELXL-97
_cell_angle_alpha 90.00
_cell_angle_beta 96.27(3)
_cell_angle_gamma 90.00
_cell_formula_units_Z 4
_cell_length_a 16.312(3)
_cell_length_b 25.924(5)
_cell_length_c 16.982(3)
_cell_measurement_reflns_used 16384
_cell_measurement_temperature 123(1)
_cell_measurement_theta_max 27.5
_cell_measurement_theta_min 1.44
_cell_volume 7138(2)
_computing_cell_refinement 'Bruker Apex2 v2.0 (Bruker AXS, 2005)'
_computing_data_collection 'Bruker Apex2 v2.0 (Bruker AXS, 2005)'
_computing_data_reduction 'Bruker Apex2 v2.0 (Bruker AXS, 2005)'
_computing_molecular_graphics 'X-Seed (Barbour, 2001)'
_computing_publication_material 'CIFTAB (Sheldrick, 1997)'
_computing_structure_refinement 'SHELXL-97 (Sheldrick, 1997)'
_computing_structure_solution 'SHELXS-97 (Sheldrick, 1990)'
_diffrn_ambient_temperature 123(1)
_diffrn_measured_fraction_theta_full 0.999
_diffrn_measured_fraction_theta_max 0.999
_diffrn_measurement_device_type 'Bruker X8 Apex II CCD'
_diffrn_measurement_method 'phi and omega scans'
_diffrn_radiation_monochromator graphite
_diffrn_radiation_source 'fine-focus sealed tube'
_diffrn_radiation_type MoK\a
_diffrn_radiation_wavelength 0.71073
_diffrn_reflns_av_R_equivalents 0.0935
_diffrn_reflns_av_sigmaI/netI 0.1117
_diffrn_reflns_limit_h_max 21
_diffrn_reflns_limit_h_min -20
_diffrn_reflns_limit_k_max 27
_diffrn_reflns_limit_k_min -33
_diffrn_reflns_limit_l_max 22
_diffrn_reflns_limit_l_min -22
_diffrn_reflns_number 50398
_diffrn_reflns_theta_full 27.50
_diffrn_reflns_theta_max 27.50
_diffrn_reflns_theta_min 1.44
_exptl_absorpt_coefficient_mu 1.545
_exptl_absorpt_correction_T_max 0.8863
_exptl_absorpt_correction_T_min 0.7475
_exptl_absorpt_correction_type multi-scan
_exptl_absorpt_process_details SADABS
_exptl_crystal_colour colorless
_exptl_crystal_density_diffrn 1.179
_exptl_crystal_density_method 'not measured'
_exptl_crystal_description block
_exptl_crystal_F_000 2712
_exptl_crystal_size_max 0.20
_exptl_crystal_size_mid 0.20
_exptl_crystal_size_min 0.08
_refine_diff_density_max 1.251
_refine_diff_density_min -0.931
_refine_diff_density_rms 0.096
_refine_ls_extinction_expression Fc^*^=kFc[1+0.001xFc^2^\l^3^/sin(2\q)]^-1/4^
_refine_ls_extinction_method SHELXL
_refine_ls_goodness_of_fit_ref 1.020
_refine_ls_hydrogen_treatment constr
_refine_ls_matrix_type full
_refine_ls_number_parameters 734
_refine_ls_number_reflns 16384
_refine_ls_number_restraints 0
_refine_ls_restrained_S_all 1.020
_refine_ls_R_factor_all 0.1090
_refine_ls_R_factor_gt 0.0560
_refine_ls_shift/su_max 0.001
_refine_ls_shift/su_mean 0.000
_refine_ls_structure_factor_coef Fsqd
_refine_ls_weighting_details 'calc w=1/[\s^2^(Fo^2^)+(0.2000P)^2^+0.0000P] where P=(Fo^2^+2Fc^2^)/3'
_refine_ls_weighting_scheme calc
_refine_ls_wR_factor_gt 0.1197
_refine_ls_wR_factor_ref 0.1373
_reflns_number_gt 10598
_reflns_number_total 16384
_reflns_threshold_expression >2sigma(I)
_cod_data_source_file c3dt00065f.txt
_cod_data_source_block '[Sr2L4(dme)3].CIF'
_cod_depositor_comments
;
The following automatic conversions were performed:

'_chemical_melting_point' tag was changed to
'_chemical_temperature_decomposition' since the value had been given
as 'dec.(260C)'. The value 'dec.(260C)' was changed to '533.15' - it
was converted from degrees Celsius(C) to
Kelvins(K).

'_exptl_absorpt_correction_type' value 'Multi-scan'
changed to 'multi-scan' according to
/home/saulius/struct/CIF-dictionaries/cif_core.dic dictionary named
'cif_core.dic' version 2.4.2 from 2011-04-26.

Automatic conversion script
Id: cif_fix_values 1891 2012-01-12 08:04:46Z andrius 
;
_cod_original_sg_symbol_H-M P21/n
_cod_database_code 7022544

loop_
_symmetry_equiv_pos_as_xyz
'x, y, z'
'-x+1/2, y+1/2, -z+1/2'
'-x, -y, -z'
'x-1/2, -y-1/2, z-1/2'

loop_
_atom_site_label
_atom_site_type_symbol
_atom_site_fract_x
_atom_site_fract_y
_atom_site_fract_z
_atom_site_U_iso_or_equiv
_atom_site_adp_type
_atom_site_occupancy
_atom_site_symmetry_multiplicity
_atom_site_calc_flag
_atom_site_refinement_flags
Sr1 Sr 0.48051(2) 0.163170(13) 0.673024(17) 0.01498(9) Uani 1 1 d .
Sr2 Sr 0.671536(19) 0.203068(13) 0.770272(17) 0.01412(9) Uani 1 1 d .
C19 C 0.4386(2) 0.07119(14) 0.87806(18) 0.0183(8) Uani 1 1 d .
H19 H 0.4399 0.0354 0.8662 0.022 Uiso 1 1 calc R
C16 C 0.4389(2) 0.17759(14) 0.91292(18) 0.0149(7) Uani 1 1 d .
C20 C 0.4860(2) 0.10508(14) 0.83936(18) 0.0173(8) Uani 1 1 d .
H20 H 0.5188 0.0915 0.8012 0.021 Uiso 1 1 calc R
C29 C 0.6760(2) 0.10486(14) 0.65256(18) 0.0147(7) Uani 1 1 d .
C1 C 0.2963(2) 0.23806(15) 0.66059(18) 0.0188(8) Uani 1 1 d .
C3 C 0.1615(2) 0.26694(16) 0.68837(19) 0.0225(9) Uani 1 1 d .
H3 H 0.1066 0.2588 0.6977 0.027 Uiso 1 1 calc R
C15 C 0.4883(2) 0.15863(14) 0.85352(18) 0.0153(7) Uani 1 1 d .
C30 C 0.7008(2) 0.05271(14) 0.64903(18) 0.0152(7) Uani 1 1 d .
C43 C 0.5585(2) 0.28499(14) 0.65512(19) 0.0183(8) Uani 1 1 d .
C5 C 0.2632(2) 0.32958(15) 0.67173(19) 0.0235(9) Uani 1 1 d .
H5 H 0.2811 0.3644 0.6703 0.028 Uiso 1 1 calc R
C2 C 0.2140(2) 0.22590(15) 0.67724(18) 0.0193(8) Uani 1 1 d .
C6 C 0.3177(2) 0.29022(15) 0.65861(19) 0.0227(9) Uani 1 1 d .
H6 H 0.3719 0.2991 0.6478 0.027 Uiso 1 1 calc R
C34 C 0.7094(2) 0.14024(14) 0.60240(19) 0.0180(8) Uani 1 1 d .
H34 H 0.6923 0.1752 0.6034 0.022 Uiso 1 1 calc R
C4 C 0.1829(2) 0.31913(15) 0.68691(19) 0.0223(8) Uani 1 1 d .
C45 C 0.5365(2) 0.36954(15) 0.5958(2) 0.0260(9) Uani 1 1 d .
H45 H 0.5321 0.3908 0.5500 0.031 Uiso 1 1 calc R
C18 C 0.3890(2) 0.08885(13) 0.93430(18) 0.0150(7) Uani 1 1 d .
C17 C 0.3919(2) 0.14152(14) 0.94927(18) 0.0164(8) Uani 1 1 d .
H17 H 0.3589 0.1542 0.9878 0.020 Uiso 1 1 calc R
C31 C 0.7588(2) 0.04018(14) 0.59704(19) 0.0187(8) Uani 1 1 d .
H31 H 0.7764 0.0053 0.5955 0.022 Uiso 1 1 calc R
C46 C 0.5273(2) 0.39332(15) 0.6687(2) 0.0287(9) Uani 1 1 d .
C48 C 0.5468(2) 0.30905(14) 0.7268(2) 0.0216(8) Uani 1 1 d .
H48 H 0.5495 0.2884 0.7732 0.026 Uiso 1 1 calc R
C47 C 0.5317(2) 0.36103(16) 0.7336(2) 0.0281(9) Uani 1 1 d .
H47 H 0.5241 0.3749 0.7840 0.034 Uiso 1 1 calc R
C33 C 0.7662(2) 0.12627(15) 0.55158(19) 0.0200(8) Uani 1 1 d .
H33 H 0.7876 0.1517 0.5192 0.024 Uiso 1 1 calc R
C32 C 0.7924(2) 0.07542(15) 0.5473(2) 0.0210(8) Uani 1 1 d .
C44 C 0.5516(2) 0.31712(15) 0.5857(2) 0.0198(8) Uani 1 1 d .
O4 O 0.57691(14) 0.23491(9) 0.65421(12) 0.0175(5) Uani 1 1 d .
O2 O 0.53385(14) 0.18874(9) 0.81212(12) 0.0156(5) Uani 1 1 d .
O3 O 0.62201(14) 0.12215(9) 0.70097(12) 0.0164(5) Uani 1 1 d .
O7 O 0.77807(16) 0.26788(10) 0.70862(14) 0.0262(6) Uani 1 1 d .
O1 O 0.35118(15) 0.20237(10) 0.64707(14) 0.0227(6) Uani 1 1 d .
O8 O 0.82813(15) 0.17290(10) 0.77143(14) 0.0249(6) Uani 1 1 d .
C23 C 0.5231(2) 0.25601(15) 0.9565(2) 0.0233(9) Uani 1 1 d .
H23A H 0.5476 0.2384 1.0045 0.035 Uiso 1 1 calc R
H23B H 0.5200 0.2931 0.9668 0.035 Uiso 1 1 calc R
H23C H 0.5574 0.2500 0.9135 0.035 Uiso 1 1 calc R
C49 C 0.5621(2) 0.29496(15) 0.50349(19) 0.0226(8) Uani 1 1 d .
C35 C 0.6648(2) 0.01102(14) 0.69952(19) 0.0192(8) Uani 1 1 d .
C7 C 0.1864(2) 0.16993(14) 0.6844(2) 0.0210(8) Uani 1 1 d .
C10 C 0.0957(2) 0.16531(16) 0.7013(2) 0.0328(10) Uani 1 1 d .
H10A H 0.0886 0.1826 0.7514 0.049 Uiso 1 1 calc R
H10B H 0.0810 0.1288 0.7050 0.049 Uiso 1 1 calc R
H10C H 0.0599 0.1816 0.6582 0.049 Uiso 1 1 calc R
C21 C 0.4359(2) 0.23479(14) 0.93278(19) 0.0174(8) Uani 1 1 d .
C25 C 0.3340(2) 0.05142(14) 0.97450(19) 0.0203(8) Uani 1 1 d .
C26 C 0.2947(2) 0.07678(15) 1.0431(2) 0.0296(10) Uani 1 1 d .
H26A H 0.2599 0.1057 1.0227 0.044 Uiso 1 1 calc R
H26B H 0.3382 0.0895 1.0827 0.044 Uiso 1 1 calc R
H26C H 0.2609 0.0514 1.0675 0.044 Uiso 1 1 calc R
C39 C 0.8561(2) 0.06053(16) 0.4909(2) 0.0272(9) Uani 1 1 d .
C24 C 0.3863(2) 0.24584(15) 1.0026(2) 0.0250(9) Uani 1 1 d .
H24A H 0.3283 0.2368 0.9878 0.038 Uiso 1 1 calc R
H24B H 0.3905 0.2826 1.0161 0.038 Uiso 1 1 calc R
H24C H 0.4084 0.2252 1.0485 0.038 Uiso 1 1 calc R
C9 C 0.1932(2) 0.14034(15) 0.6072(2) 0.0270(9) Uani 1 1 d .
H9A H 0.1547 0.1550 0.5648 0.040 Uiso 1 1 calc R
H9B H 0.1797 0.1040 0.6146 0.040 Uiso 1 1 calc R
H9C H 0.2497 0.1431 0.5929 0.040 Uiso 1 1 calc R
C22 C 0.3939(2) 0.26429(14) 0.8599(2) 0.0232(8) Uani 1 1 d .
H22A H 0.4251 0.2588 0.8145 0.035 Uiso 1 1 calc R
H22B H 0.3925 0.3012 0.8720 0.035 Uiso 1 1 calc R
H22C H 0.3374 0.2515 0.8472 0.035 Uiso 1 1 calc R
C62 C 0.8620(2) 0.25794(18) 0.7352(2) 0.0336(11) Uani 1 1 d .
H62A H 0.8736 0.2678 0.7917 0.040 Uiso 1 1 calc R
H62B H 0.8979 0.2788 0.7042 0.040 Uiso 1 1 calc R
C11 C 0.1200(3) 0.36095(17) 0.7025(2) 0.0321(10) Uani 1 1 d .
C63 C 0.8800(2) 0.20202(17) 0.7256(2) 0.0334(10) Uani 1 1 d .
H63A H 0.8695 0.1922 0.6691 0.040 Uiso 1 1 calc R
H63B H 0.9387 0.1949 0.7439 0.040 Uiso 1 1 calc R
C8 C 0.2395(3) 0.14362(16) 0.7538(2) 0.0316(10) Uani 1 1 d .
H8A H 0.2977 0.1450 0.7445 0.047 Uiso 1 1 calc R
H8B H 0.2223 0.1076 0.7578 0.047 Uiso 1 1 calc R
H8C H 0.2321 0.1616 0.8033 0.047 Uiso 1 1 calc R
C50 C 0.5051(3) 0.24794(17) 0.4855(2) 0.0346(10) Uani 1 1 d .
H50A H 0.5006 0.2403 0.4287 0.052 Uiso 1 1 calc R
H50B H 0.4503 0.2556 0.5011 0.052 Uiso 1 1 calc R
H50C H 0.5283 0.2180 0.5154 0.052 Uiso 1 1 calc R
C37 C 0.5717(2) 0.00655(15) 0.6757(2) 0.0265(9) Uani 1 1 d .
H37A H 0.5453 0.0397 0.6842 0.040 Uiso 1 1 calc R
H37B H 0.5488 -0.0200 0.7080 0.040 Uiso 1 1 calc R
H37C H 0.5616 -0.0029 0.6196 0.040 Uiso 1 1 calc R
C52 C 0.5396(3) 0.33499(18) 0.4373(2) 0.0419(12) Uani 1 1 d .
H52A H 0.5781 0.3641 0.4441 0.063 Uiso 1 1 calc R
H52B H 0.4833 0.3474 0.4402 0.063 Uiso 1 1 calc R
H52C H 0.5432 0.3189 0.3856 0.063 Uiso 1 1 calc R
C64 C 0.8522(2) 0.11988(16) 0.7777(2) 0.0350(10) Uani 1 1 d .
H64A H 0.8457 0.1040 0.7251 0.053 Uiso 1 1 calc R
H64B H 0.8175 0.1018 0.8124 0.053 Uiso 1 1 calc R
H64C H 0.9101 0.1176 0.8001 0.053 Uiso 1 1 calc R
C36 C 0.6807(2) 0.02463(16) 0.78809(19) 0.0276(9) Uani 1 1 d .
H36A H 0.6595 0.0593 0.7968 0.041 Uiso 1 1 calc R
H36B H 0.7402 0.0237 0.8048 0.041 Uiso 1 1 calc R
H36C H 0.6527 -0.0004 0.8190 0.041 Uiso 1 1 calc R
C27 C 0.3849(2) 0.00501(15) 1.0089(2) 0.0285(9) Uani 1 1 d .
H27A H 0.3488 -0.0189 1.0336 0.043 Uiso 1 1 calc R
H27B H 0.4286 0.0171 1.0487 0.043 Uiso 1 1 calc R
H27C H 0.4095 -0.0127 0.9663 0.043 Uiso 1 1 calc R
C40 C 0.8759(3) 0.00277(16) 0.4930(2) 0.0343(11) Uani 1 1 d .
H40A H 0.8252 -0.0169 0.4784 0.051 Uiso 1 1 calc R
H40B H 0.8994 -0.0070 0.5465 0.051 Uiso 1 1 calc R
H40C H 0.9157 -0.0048 0.4553 0.051 Uiso 1 1 calc R
C51 C 0.6515(2) 0.27838(16) 0.4999(2) 0.0301(10) Uani 1 1 d .
H51A H 0.6685 0.2551 0.5442 0.045 Uiso 1 1 calc R
H51B H 0.6872 0.3089 0.5034 0.045 Uiso 1 1 calc R
H51C H 0.6562 0.2605 0.4497 0.045 Uiso 1 1 calc R
C61 C 0.7653(3) 0.32110(17) 0.6899(3) 0.0389(11) Uani 1 1 d .
H61A H 0.7888 0.3423 0.7346 0.058 Uiso 1 1 calc R
H61B H 0.7061 0.3280 0.6794 0.058 Uiso 1 1 calc R
H61C H 0.7923 0.3296 0.6428 0.058 Uiso 1 1 calc R
C42 C 0.8220(3) 0.07531(19) 0.4058(2) 0.0465(13) Uani 1 1 d .
H42A H 0.8615 0.0652 0.3692 0.070 Uiso 1 1 calc R
H42B H 0.8131 0.1127 0.4027 0.070 Uiso 1 1 calc R
H42C H 0.7695 0.0575 0.3915 0.070 Uiso 1 1 calc R
C38 C 0.7025(3) -0.04256(15) 0.6893(2) 0.0297(10) Uani 1 1 d .
H38A H 0.6769 -0.0676 0.7222 0.044 Uiso 1 1 calc R
H38B H 0.7620 -0.0413 0.7055 0.044 Uiso 1 1 calc R
H38C H 0.6927 -0.0530 0.6336 0.044 Uiso 1 1 calc R
C28 C 0.2646(3) 0.03255(17) 0.9136(2) 0.0370(11) Uani 1 1 d .
H28A H 0.2319 0.0065 0.9379 0.055 Uiso 1 1 calc R
H28B H 0.2882 0.0174 0.8683 0.055 Uiso 1 1 calc R
H28C H 0.2291 0.0617 0.8956 0.055 Uiso 1 1 calc R
C41 C 0.9369(3) 0.09024(17) 0.5146(3) 0.0450(12) Uani 1 1 d .
H41A H 0.9585 0.0810 0.5689 0.067 Uiso 1 1 calc R
H41B H 0.9260 0.1274 0.5116 0.067 Uiso 1 1 calc R
H41C H 0.9775 0.0812 0.4784 0.067 Uiso 1 1 calc R
C53 C 0.5097(3) 0.45121(17) 0.6734(3) 0.0411(11) Uani 1 1 d .
O10 O 0.72585(15) 0.16211(10) 0.90794(13) 0.0237(6) Uani 1 1 d .
O9 O 0.72624(16) 0.26919(10) 0.88519(13) 0.0250(6) Uani 1 1 d .
O6 O 0.48779(15) 0.12349(10) 0.52885(13) 0.0242(6) Uani 1 1 d .
O5 O 0.38866(15) 0.07588(10) 0.62976(13) 0.0246(6) Uani 1 1 d .
C60 C 0.5403(2) 0.09326(18) 0.4849(2) 0.0354(11) Uani 1 1 d .
H60A H 0.5373 0.0570 0.5006 0.053 Uiso 1 1 calc R
H60B H 0.5972 0.1055 0.4957 0.053 Uiso 1 1 calc R
H60C H 0.5222 0.0965 0.4281 0.053 Uiso 1 1 calc R
C59 C 0.4025(2) 0.11444(16) 0.5062(2) 0.0275(9) Uani 1 1 d .
H59A H 0.3931 0.1097 0.4481 0.033 Uiso 1 1 calc R
H59B H 0.3704 0.1449 0.5201 0.033 Uiso 1 1 calc R
C57 C 0.3561(2) 0.03546(16) 0.6737(2) 0.0326(10) Uani 1 1 d .
H57A H 0.2963 0.0331 0.6593 0.049 Uiso 1 1 calc R
H57B H 0.3675 0.0427 0.7305 0.049 Uiso 1 1 calc R
H57C H 0.3819 0.0027 0.6615 0.049 Uiso 1 1 calc R
C58 C 0.3725(2) 0.06759(15) 0.5464(2) 0.0272(9) Uani 1 1 d .
H58A H 0.3127 0.0627 0.5313 0.033 Uiso 1 1 calc R
H58B H 0.4019 0.0364 0.5308 0.033 Uiso 1 1 calc R
C13 C 0.0419(3) 0.3563(2) 0.6423(3) 0.0562(10) Uani 1 1 d .
H13A H 0.0017 0.3826 0.6540 0.084 Uiso 1 1 calc R
H13B H 0.0177 0.3220 0.6463 0.084 Uiso 1 1 calc R
H13C H 0.0569 0.3616 0.5885 0.084 Uiso 1 1 calc R
C12 C 0.1544(3) 0.41520(19) 0.6958(3) 0.0593(11) Uani 1 1 d .
H12A H 0.2003 0.4204 0.7373 0.089 Uiso 1 1 calc R
H12B H 0.1110 0.4405 0.7021 0.089 Uiso 1 1 calc R
H12C H 0.1741 0.4196 0.6437 0.089 Uiso 1 1 calc R
C14 C 0.0946(4) 0.3532(2) 0.7867(4) 0.0831(14) Uani 1 1 d .
H14A H 0.1432 0.3564 0.8256 0.125 Uiso 1 1 calc R
H14B H 0.0705 0.3188 0.7907 0.125 Uiso 1 1 calc R
H14C H 0.0538 0.3794 0.7972 0.125 Uiso 1 1 calc R
C66 C 0.7539(2) 0.24787(15) 0.96229(19) 0.0236(9) Uani 1 1 d .
H66A H 0.7074 0.2458 0.9951 0.028 Uiso 1 1 calc R
H66B H 0.7975 0.2699 0.9900 0.028 Uiso 1 1 calc R
C68 C 0.6767(3) 0.13581(16) 0.9609(2) 0.0311(10) Uani 1 1 d .
H68A H 0.7124 0.1140 0.9973 0.047 Uiso 1 1 calc R
H68B H 0.6355 0.1143 0.9301 0.047 Uiso 1 1 calc R
H68C H 0.6488 0.1612 0.9913 0.047 Uiso 1 1 calc R
C67 C 0.7871(2) 0.19519(15) 0.9490(2) 0.0237(9) Uani 1 1 d .
H67A H 0.8347 0.1981 0.9177 0.028 Uiso 1 1 calc R
H67B H 0.8070 0.1795 1.0008 0.028 Uiso 1 1 calc R
C65 C 0.7044(3) 0.32234(16) 0.8901(2) 0.0335(10) Uani 1 1 d .
H65A H 0.6609 0.3261 0.9251 0.050 Uiso 1 1 calc R
H65B H 0.6845 0.3351 0.8371 0.050 Uiso 1 1 calc R
H65C H 0.7529 0.3423 0.9113 0.050 Uiso 1 1 calc R
C54 C 0.5233(3) 0.47230(19) 0.7578(3) 0.0593(11) Uani 1 1 d .
H54A H 0.5174 0.5099 0.7566 0.089 Uiso 1 1 calc R
H54B H 0.5789 0.4632 0.7815 0.089 Uiso 1 1 calc R
H54C H 0.4825 0.4573 0.7893 0.089 Uiso 1 1 calc R
C55 C 0.5729(3) 0.48149(19) 0.6286(3) 0.0562(10) Uani 1 1 d .
H55A H 0.5646 0.4728 0.5721 0.084 Uiso 1 1 calc R
H55B H 0.6291 0.4720 0.6501 0.084 Uiso 1 1 calc R
H55C H 0.5649 0.5186 0.6353 0.084 Uiso 1 1 calc R
C56 C 0.4258(4) 0.4627(2) 0.6379(4) 0.0831(14) Uani 1 1 d .
H56A H 0.4168 0.4473 0.5850 0.125 Uiso 1 1 calc R
H56B H 0.4184 0.5002 0.6337 0.125 Uiso 1 1 calc R
H56C H 0.3860 0.4484 0.6713 0.125 Uiso 1 1 calc R

loop_
_atom_site_aniso_label
_atom_site_aniso_U_11
_atom_site_aniso_U_22
_atom_site_aniso_U_33
_atom_site_aniso_U_23
_atom_site_aniso_U_13
_atom_site_aniso_U_12
Sr1 0.01177(16) 0.01627(19) 0.01648(15) -0.00140(13) -0.00039(12) 0.00022(14)
Sr2 0.01218(16) 0.01588(19) 0.01414(15) -0.00031(13) 0.00078(12) -0.00199(15)
C19 0.023(2) 0.0120(19) 0.0196(17) -0.0005(14) 0.0003(15) -0.0029(16)
C16 0.0124(17) 0.019(2) 0.0133(15) 0.0005(14) 0.0004(14) -0.0007(15)
C20 0.0184(19) 0.020(2) 0.0143(16) -0.0027(14) 0.0037(14) -0.0003(16)
C29 0.0117(17) 0.016(2) 0.0155(16) -0.0034(14) -0.0023(14) -0.0006(15)
C1 0.0137(18) 0.026(2) 0.0154(16) 0.0008(15) -0.0027(14) 0.0049(17)
C3 0.0134(18) 0.036(3) 0.0185(17) 0.0007(16) 0.0015(15) 0.0003(18)
C15 0.0087(17) 0.019(2) 0.0174(16) 0.0017(14) -0.0036(14) -0.0016(15)
C30 0.0139(17) 0.015(2) 0.0153(16) -0.0015(14) -0.0039(14) 0.0002(15)
C43 0.0133(18) 0.022(2) 0.0198(17) 0.0041(15) 0.0004(15) -0.0002(16)
C5 0.028(2) 0.023(2) 0.0186(17) 0.0005(15) -0.0022(16) -0.0021(18)
C2 0.0196(19) 0.027(2) 0.0112(15) -0.0019(15) -0.0005(14) 0.0036(17)
C6 0.0164(19) 0.030(2) 0.0213(18) 0.0006(16) -0.0010(15) 0.0003(18)
C34 0.0190(19) 0.0115(19) 0.0235(17) -0.0028(15) 0.0023(15) 0.0016(16)
C4 0.023(2) 0.026(2) 0.0180(17) -0.0015(16) 0.0001(16) 0.0055(18)
C45 0.019(2) 0.024(2) 0.034(2) 0.0133(17) 0.0016(17) -0.0023(18)
C18 0.0125(17) 0.014(2) 0.0174(16) 0.0044(14) -0.0016(14) 0.0001(15)
C17 0.0149(18) 0.018(2) 0.0158(16) -0.0014(14) 0.0017(14) 0.0017(16)
C31 0.0159(18) 0.016(2) 0.0237(17) -0.0033(15) -0.0003(15) -0.0008(16)
C46 0.023(2) 0.021(2) 0.043(2) 0.0040(19) 0.0071(19) -0.0001(18)
C48 0.022(2) 0.020(2) 0.0227(18) 0.0030(15) 0.0057(16) 0.0012(17)
C47 0.026(2) 0.028(2) 0.032(2) -0.0010(18) 0.0076(18) -0.0013(19)
C33 0.0180(19) 0.021(2) 0.0208(17) -0.0007(15) 0.0023(15) -0.0044(17)
C32 0.0147(18) 0.022(2) 0.0257(18) -0.0040(16) 0.0010(15) -0.0004(17)
C44 0.0139(18) 0.021(2) 0.0239(18) 0.0054(15) 0.0002(15) -0.0034(17)
O4 0.0165(13) 0.0145(14) 0.0213(12) 0.0057(10) 0.0011(10) 0.0030(11)
O2 0.0135(12) 0.0170(14) 0.0169(11) 0.0004(10) 0.0044(10) -0.0028(11)
O3 0.0147(12) 0.0145(14) 0.0203(11) -0.0029(10) 0.0034(10) 0.0013(11)
O7 0.0220(14) 0.0283(17) 0.0281(13) 0.0038(12) 0.0017(12) -0.0100(13)
O1 0.0159(13) 0.0232(15) 0.0290(13) 0.0016(11) 0.0030(11) 0.0056(12)
O8 0.0181(14) 0.0294(17) 0.0272(13) -0.0042(12) 0.0025(11) 0.0021(12)
C23 0.027(2) 0.018(2) 0.0256(18) -0.0062(16) 0.0047(17) -0.0050(18)
C49 0.025(2) 0.024(2) 0.0191(17) 0.0073(16) 0.0002(16) 0.0011(18)
C35 0.022(2) 0.016(2) 0.0199(17) 0.0006(15) 0.0015(15) 0.0018(16)
C7 0.0173(19) 0.022(2) 0.0240(18) 0.0012(16) 0.0023(15) -0.0008(17)
C10 0.024(2) 0.034(3) 0.042(2) 0.000(2) 0.0150(19) -0.002(2)
C21 0.0150(18) 0.018(2) 0.0197(17) 0.0012(15) 0.0048(15) 0.0040(16)
C25 0.0200(19) 0.018(2) 0.0222(17) 0.0045(15) 0.0006(16) -0.0006(17)
C26 0.033(2) 0.019(2) 0.040(2) 0.0080(18) 0.0198(19) -0.0010(19)
C39 0.022(2) 0.026(2) 0.037(2) -0.0078(18) 0.0171(18) -0.0041(18)
C24 0.027(2) 0.018(2) 0.032(2) -0.0069(17) 0.0104(18) 0.0011(18)
C9 0.027(2) 0.023(2) 0.032(2) -0.0033(17) 0.0070(18) -0.0032(19)
C22 0.023(2) 0.019(2) 0.0269(19) 0.0023(16) -0.0005(16) 0.0039(17)
C62 0.019(2) 0.050(3) 0.031(2) 0.004(2) 0.0007(18) -0.019(2)
C11 0.037(3) 0.038(3) 0.0206(19) -0.0073(18) 0.0024(18) 0.013(2)
C63 0.015(2) 0.053(3) 0.032(2) -0.001(2) 0.0076(17) -0.002(2)
C8 0.034(2) 0.027(2) 0.033(2) 0.0114(18) 0.0028(19) -0.001(2)
C50 0.035(2) 0.040(3) 0.025(2) 0.0011(19) -0.0089(18) -0.008(2)
C37 0.027(2) 0.020(2) 0.033(2) 0.0009(17) 0.0009(18) -0.0036(18)
C52 0.056(3) 0.047(3) 0.022(2) 0.0125(19) 0.000(2) 0.006(3)
C64 0.023(2) 0.035(3) 0.046(2) -0.012(2) -0.0066(19) 0.009(2)
C36 0.033(2) 0.029(2) 0.0214(18) 0.0037(16) 0.0032(17) 0.002(2)
C27 0.034(2) 0.022(2) 0.031(2) 0.0087(17) 0.0110(19) 0.0030(19)
C40 0.031(2) 0.027(3) 0.048(2) -0.015(2) 0.021(2) -0.002(2)
C51 0.030(2) 0.032(3) 0.029(2) 0.0018(18) 0.0070(18) -0.004(2)
C61 0.034(3) 0.035(3) 0.047(3) 0.008(2) 0.002(2) -0.012(2)
C42 0.055(3) 0.053(3) 0.035(2) -0.003(2) 0.020(2) 0.007(3)
C38 0.038(2) 0.018(2) 0.034(2) 0.0042(17) 0.0072(19) 0.0042(19)
C28 0.035(2) 0.040(3) 0.036(2) 0.008(2) 0.000(2) -0.018(2)
C41 0.029(2) 0.030(3) 0.080(3) -0.012(2) 0.025(3) -0.005(2)
C53 0.034(3) 0.028(3) 0.061(3) 0.004(2) 0.003(2) 0.008(2)
O10 0.0226(14) 0.0280(16) 0.0193(12) 0.0022(11) -0.0028(11) -0.0062(13)
O9 0.0284(15) 0.0273(17) 0.0183(12) -0.0029(11) -0.0021(11) -0.0026(13)
O6 0.0235(14) 0.0277(16) 0.0208(12) -0.0060(11) -0.0004(11) -0.0075(13)
O5 0.0245(15) 0.0227(16) 0.0255(13) -0.0003(11) -0.0020(11) -0.0058(12)
C60 0.028(2) 0.054(3) 0.024(2) -0.0125(19) 0.0023(18) -0.004(2)
C59 0.024(2) 0.032(3) 0.0252(19) -0.0038(17) -0.0048(17) 0.0023(19)
C57 0.025(2) 0.026(3) 0.046(2) 0.0016(19) 0.0010(19) -0.007(2)
C58 0.020(2) 0.029(2) 0.031(2) -0.0151(18) -0.0037(17) -0.0022(19)
C13 0.060(3) 0.040(2) 0.069(2) -0.0029(18) 0.013(2) 0.006(2)
C12 0.075(3) 0.033(2) 0.070(2) -0.0131(18) 0.008(2) 0.011(2)
C14 0.073(3) 0.052(3) 0.119(4) -0.011(3) -0.013(3) 0.033(2)
C66 0.020(2) 0.034(3) 0.0147(17) -0.0027(16) -0.0040(15) -0.0061(19)
C68 0.033(2) 0.030(3) 0.030(2) 0.0041(18) 0.0035(19) -0.009(2)
C67 0.0181(19) 0.034(3) 0.0175(17) 0.0008(16) -0.0037(15) -0.0012(18)
C65 0.040(3) 0.027(3) 0.031(2) -0.0016(18) -0.0057(19) -0.009(2)
C54 0.075(3) 0.033(2) 0.070(2) -0.0131(18) 0.008(2) 0.011(2)
C55 0.060(3) 0.040(2) 0.069(2) -0.0029(18) 0.013(2) 0.006(2)
C56 0.073(3) 0.052(3) 0.119(4) -0.011(3) -0.013(3) 0.033(2)

loop_
_atom_type_symbol
_atom_type_description
_atom_type_scat_dispersion_real
_atom_type_scat_dispersion_imag
_atom_type_scat_source
C C 0.0033 0.0016 'International Tables Vol C Tables 4.2.6.8 and 6.1.1.4'
H H 0.0000 0.0000 'International Tables Vol C Tables 4.2.6.8 and 6.1.1.4'
O O 0.0106 0.0060 'International Tables Vol C Tables 4.2.6.8 and 6.1.1.4'
Sr Sr -1.5307 3.2498 'International Tables Vol C Tables 4.2.6.8 and 6.1.1.4'

loop_
_geom_angle_atom_site_label_1
_geom_angle_atom_site_label_2
_geom_angle_atom_site_label_3
_geom_angle
O1 Sr1 O4 102.80(8)
O1 Sr1 O2 105.95(8)
O4 Sr1 O2 76.35(7)
O1 Sr1 O3 179.01(8)
O4 Sr1 O3 76.21(8)
O2 Sr1 O3 73.77(7)
O1 Sr1 O6 97.12(8)
O4 Sr1 O6 94.50(8)
O2 Sr1 O6 156.51(8)
O3 Sr1 O6 83.08(8)
O1 Sr1 O5 81.62(8)
O4 Sr1 O5 155.74(7)
O2 Sr1 O5 125.90(7)
O3 Sr1 O5 99.32(8)
O6 Sr1 O5 61.23(7)
O2 Sr2 O3 75.54(7)
O2 Sr2 O4 76.90(7)
O3 Sr2 O4 76.48(8)
O2 Sr2 O10 84.94(8)
O3 Sr2 O10 98.05(8)
O4 Sr2 O10 161.80(7)
O2 Sr2 O8 149.08(8)
O3 Sr2 O8 91.00(8)
O4 Sr2 O8 127.50(7)
O10 Sr2 O8 69.28(8)
O2 Sr2 O9 97.38(8)
O3 Sr2 O9 161.27(7)
O4 Sr2 O9 119.35(8)
O10 Sr2 O9 63.74(8)
O8 Sr2 O9 86.54(8)
O2 Sr2 O7 148.31(8)
O3 Sr2 O7 121.83(7)
O4 Sr2 O7 81.83(8)
O10 Sr2 O7 115.19(8)
O8 Sr2 O7 62.02(8)
O9 Sr2 O7 73.00(8)
C20 C19 C18 120.9(3)
C20 C19 H19 119.6
C18 C19 H19 119.6
C17 C16 C15 117.1(3)
C17 C16 C21 121.5(3)
C15 C16 C21 121.3(3)
C19 C20 C15 123.4(3)
C19 C20 H20 118.3
C15 C20 H20 118.3
O3 C29 C34 118.5(3)
O3 C29 C30 123.7(3)
C34 C29 C30 117.8(3)
O1 C1 C6 119.7(3)
O1 C1 C2 123.0(3)
C6 C1 C2 117.3(3)
C2 C3 C4 125.4(3)
C2 C3 H3 117.3
C4 C3 H3 117.3
O2 C15 C20 119.6(3)
O2 C15 C16 123.8(3)
C20 C15 C16 116.6(3)
C31 C30 C29 117.7(3)
C31 C30 C35 121.0(3)
C29 C30 C35 121.3(3)
O4 C43 C48 119.8(3)
O4 C43 C44 123.5(3)
C48 C43 C44 116.7(3)
C6 C5 C4 121.4(4)
C6 C5 H5 119.3
C4 C5 H5 119.3
C3 C2 C1 117.5(3)
C3 C2 C7 121.6(3)
C1 C2 C7 121.0(3)
C5 C6 C1 122.8(3)
C5 C6 H6 118.6
C1 C6 H6 118.6
C33 C34 C29 122.7(3)
C33 C34 H34 118.7
C29 C34 H34 118.7
C5 C4 C3 115.8(3)
C5 C4 C11 123.7(4)
C3 C4 C11 120.5(3)
C44 C45 C46 125.0(3)
C44 C45 H45 117.5
C46 C45 H45 117.5
C17 C18 C19 115.9(3)
C17 C18 C25 123.5(3)
C19 C18 C25 120.6(3)
C18 C17 C16 126.0(3)
C18 C17 H17 117.0
C16 C17 H17 117.0
C32 C31 C30 124.5(3)
C32 C31 H31 117.8
C30 C31 H31 117.8
C47 C46 C45 115.8(4)
C47 C46 C53 123.2(4)
C45 C46 C53 120.9(4)
C47 C48 C43 123.5(3)
C47 C48 H48 118.2
C43 C48 H48 118.2
C48 C47 C46 121.4(4)
C48 C47 H47 119.3
C46 C47 H47 119.3
C34 C33 C32 120.8(3)
C34 C33 H33 119.6
C32 C33 H33 119.6
C33 C32 C31 116.4(3)
C33 C32 C39 120.2(3)
C31 C32 C39 123.3(3)
C45 C44 C43 117.5(3)
C45 C44 C49 121.0(3)
C43 C44 C49 121.5(3)
C43 O4 Sr1 125.6(2)
C43 O4 Sr2 115.6(2)
Sr1 O4 Sr2 89.80(7)
C15 O2 Sr2 145.4(2)
C15 O2 Sr1 100.70(18)
Sr2 O2 Sr1 90.09(7)
C29 O3 Sr2 111.63(19)
C29 O3 Sr1 131.87(19)
Sr2 O3 Sr1 88.69(7)
C62 O7 C61 111.1(3)
C62 O7 Sr2 113.7(2)
C61 O7 Sr2 127.0(2)
C1 O1 Sr1 152.0(2)
C63 O8 C64 112.0(3)
C63 O8 Sr2 117.7(2)
C64 O8 Sr2 122.5(2)
C21 C23 H23A 109.5
C21 C23 H23B 109.5
H23A C23 H23B 109.5
C21 C23 H23C 109.5
H23A C23 H23C 109.5
H23B C23 H23C 109.5
C51 C49 C44 110.1(3)
C51 C49 C50 109.1(3)
C44 C49 C50 110.5(3)
C51 C49 C52 108.2(3)
C44 C49 C52 111.6(3)
C50 C49 C52 107.3(3)
C37 C35 C30 109.5(3)
C37 C35 C38 107.4(3)
C30 C35 C38 113.0(3)
C37 C35 C36 109.4(3)
C30 C35 C36 110.5(3)
C38 C35 C36 106.9(3)
C2 C7 C9 110.9(3)
C2 C7 C10 112.7(3)
C9 C7 C10 106.4(3)
C2 C7 C8 109.5(3)
C9 C7 C8 110.2(3)
C10 C7 C8 107.0(3)
C7 C10 H10A 109.5
C7 C10 H10B 109.5
H10A C10 H10B 109.5
C7 C10 H10C 109.5
H10A C10 H10C 109.5
H10B C10 H10C 109.5
C16 C21 C24 112.6(3)
C16 C21 C23 110.9(3)
C24 C21 C23 106.3(3)
C16 C21 C22 109.0(3)
C24 C21 C22 107.5(3)
C23 C21 C22 110.5(3)
C28 C25 C18 109.1(3)
C28 C25 C26 108.0(3)
C18 C25 C26 112.3(3)
C28 C25 C27 109.6(3)
C18 C25 C27 110.3(3)
C26 C25 C27 107.4(3)
C25 C26 H26A 109.5
C25 C26 H26B 109.5
H26A C26 H26B 109.5
C25 C26 H26C 109.5
H26A C26 H26C 109.5
H26B C26 H26C 109.5
C40 C39 C32 112.7(3)
C40 C39 C42 108.6(3)
C32 C39 C42 108.8(3)
C40 C39 C41 108.1(3)
C32 C39 C41 109.2(3)
C42 C39 C41 109.4(3)
C21 C24 H24A 109.5
C21 C24 H24B 109.5
H24A C24 H24B 109.5
C21 C24 H24C 109.5
H24A C24 H24C 109.5
H24B C24 H24C 109.5
C7 C9 H9A 109.5
C7 C9 H9B 109.5
H9A C9 H9B 109.5
C7 C9 H9C 109.5
H9A C9 H9C 109.5
H9B C9 H9C 109.5
C21 C22 H22A 109.5
C21 C22 H22B 109.5
H22A C22 H22B 109.5
C21 C22 H22C 109.5
H22A C22 H22C 109.5
H22B C22 H22C 109.5
O7 C62 C63 109.7(3)
O7 C62 H62A 109.7
C63 C62 H62A 109.7
O7 C62 H62B 109.7
C63 C62 H62B 109.7
H62A C62 H62B 108.2
C12 C11 C4 112.4(4)
C12 C11 C14 109.1(4)
C4 C11 C14 108.6(4)
C12 C11 C13 107.8(4)
C4 C11 C13 110.4(3)
C14 C11 C13 108.4(4)
O8 C63 C62 108.6(3)
O8 C63 H63A 110.0
C62 C63 H63A 110.0
O8 C63 H63B 110.0
C62 C63 H63B 110.0
H63A C63 H63B 108.4
C7 C8 H8A 109.5
C7 C8 H8B 109.5
H8A C8 H8B 109.5
C7 C8 H8C 109.5
H8A C8 H8C 109.5
H8B C8 H8C 109.5
C49 C50 H50A 109.5
C49 C50 H50B 109.5
H50A C50 H50B 109.5
C49 C50 H50C 109.5
H50A C50 H50C 109.5
H50B C50 H50C 109.5
C35 C37 H37A 109.5
C35 C37 H37B 109.5
H37A C37 H37B 109.5
C35 C37 H37C 109.5
H37A C37 H37C 109.5
H37B C37 H37C 109.5
C49 C52 H52A 109.5
C49 C52 H52B 109.5
H52A C52 H52B 109.5
C49 C52 H52C 109.5
H52A C52 H52C 109.5
H52B C52 H52C 109.5
O8 C64 H64A 109.5
O8 C64 H64B 109.5
H64A C64 H64B 109.5
O8 C64 H64C 109.5
H64A C64 H64C 109.5
H64B C64 H64C 109.5
C35 C36 H36A 109.5
C35 C36 H36B 109.5
H36A C36 H36B 109.5
C35 C36 H36C 109.5
H36A C36 H36C 109.5
H36B C36 H36C 109.5
C25 C27 H27A 109.5
C25 C27 H27B 109.5
H27A C27 H27B 109.5
C25 C27 H27C 109.5
H27A C27 H27C 109.5
H27B C27 H27C 109.5
C39 C40 H40A 109.5
C39 C40 H40B 109.5
H40A C40 H40B 109.5
C39 C40 H40C 109.5
H40A C40 H40C 109.5
H40B C40 H40C 109.5
C49 C51 H51A 109.5
C49 C51 H51B 109.5
H51A C51 H51B 109.5
C49 C51 H51C 109.5
H51A C51 H51C 109.5
H51B C51 H51C 109.5
O7 C61 H61A 109.5
O7 C61 H61B 109.5
H61A C61 H61B 109.5
O7 C61 H61C 109.5
H61A C61 H61C 109.5
H61B C61 H61C 109.5
C39 C42 H42A 109.5
C39 C42 H42B 109.5
H42A C42 H42B 109.5
C39 C42 H42C 109.5
H42A C42 H42C 109.5
H42B C42 H42C 109.5
C35 C38 H38A 109.5
C35 C38 H38B 109.5
H38A C38 H38B 109.5
C35 C38 H38C 109.5
H38A C38 H38C 109.5
H38B C38 H38C 109.5
C25 C28 H28A 109.5
C25 C28 H28B 109.5
H28A C28 H28B 109.5
C25 C28 H28C 109.5
H28A C28 H28C 109.5
H28B C28 H28C 109.5
C39 C41 H41A 109.5
C39 C41 H41B 109.5
H41A C41 H41B 109.5
C39 C41 H41C 109.5
H41A C41 H41C 109.5
H41B C41 H41C 109.5
C56 C53 C54 110.3(4)
C56 C53 C46 110.5(4)
C54 C53 C46 113.0(4)
C56 C53 C55 109.6(4)
C54 C53 C55 104.0(4)
C46 C53 C55 109.3(4)
C67 O10 C68 112.6(3)
C67 O10 Sr2 109.8(2)
C68 O10 Sr2 126.1(2)
C65 O9 C66 111.8(3)
C65 O9 Sr2 126.5(2)
C66 O9 Sr2 117.5(2)
C59 O6 C60 113.1(3)
C59 O6 Sr1 99.87(19)
C60 O6 Sr1 141.2(2)
C57 O5 C58 111.7(3)
C57 O5 Sr1 133.3(2)
C58 O5 Sr1 115.0(2)
O6 C60 H60A 109.5
O6 C60 H60B 109.5
H60A C60 H60B 109.5
O6 C60 H60C 109.5
H60A C60 H60C 109.5
H60B C60 H60C 109.5
O6 C59 C58 111.6(3)
O6 C59 H59A 109.3
C58 C59 H59A 109.3
O6 C59 H59B 109.3
C58 C59 H59B 109.3
H59A C59 H59B 108.0
O5 C57 H57A 109.5
O5 C57 H57B 109.5
H57A C57 H57B 109.5
O5 C57 H57C 109.5
H57A C57 H57C 109.5
H57B C57 H57C 109.5
O5 C58 C59 107.2(3)
O5 C58 H58A 110.3
C59 C58 H58A 110.3
O5 C58 H58B 110.3
C59 C58 H58B 110.3
H58A C58 H58B 108.5
C11 C13 H13A 109.5
C11 C13 H13B 109.5
H13A C13 H13B 109.5
C11 C13 H13C 109.5
H13A C13 H13C 109.5
H13B C13 H13C 109.5
C11 C12 H12A 109.5
C11 C12 H12B 109.5
H12A C12 H12B 109.5
C11 C12 H12C 109.5
H12A C12 H12C 109.5
H12B C12 H12C 109.5
C11 C14 H14A 109.5
C11 C14 H14B 109.5
H14A C14 H14B 109.5
C11 C14 H14C 109.5
H14A C14 H14C 109.5
H14B C14 H14C 109.5
O9 C66 C67 107.1(3)
O9 C66 H66A 110.3
C67 C66 H66A 110.3
O9 C66 H66B 110.3
C67 C66 H66B 110.3
H66A C66 H66B 108.5
O10 C68 H68A 109.5
O10 C68 H68B 109.5
H68A C68 H68B 109.5
O10 C68 H68C 109.5
H68A C68 H68C 109.5
H68B C68 H68C 109.5
O10 C67 C66 112.0(3)
O10 C67 H67A 109.2
C66 C67 H67A 109.2
O10 C67 H67B 109.2
C66 C67 H67B 109.2
H67A C67 H67B 107.9
O9 C65 H65A 109.5
O9 C65 H65B 109.5
H65A C65 H65B 109.5
O9 C65 H65C 109.5
H65A C65 H65C 109.5
H65B C65 H65C 109.5
C53 C54 H54A 109.5
C53 C54 H54B 109.5
H54A C54 H54B 109.5
C53 C54 H54C 109.5
H54A C54 H54C 109.5
H54B C54 H54C 109.5
C53 C55 H55A 109.5
C53 C55 H55B 109.5
H55A C55 H55B 109.5
C53 C55 H55C 109.5
H55A C55 H55C 109.5
H55B C55 H55C 109.5
C53 C56 H56A 109.5
C53 C56 H56B 109.5
H56A C56 H56B 109.5
C53 C56 H56C 109.5
H56A C56 H56C 109.5
H56B C56 H56C 109.5

loop_
_geom_bond_atom_site_label_1
_geom_bond_atom_site_label_2
_geom_bond_distance
Sr1 O1 2.340(2)
Sr1 O4 2.478(2)
Sr1 O2 2.515(2)
Sr1 O3 2.539(2)
Sr1 O6 2.670(2)
Sr1 O5 2.769(3)
Sr2 O2 2.457(2)
Sr2 O3 2.496(2)
Sr2 O4 2.507(2)
Sr2 O10 2.632(2)
Sr2 O8 2.669(3)
Sr2 O9 2.676(2)
Sr2 O7 2.709(2)
C19 C20 1.383(5)
C19 C18 1.396(4)
C19 H19 0.9500
C16 C17 1.395(5)
C16 C15 1.444(4)
C16 C21 1.523(5)
C20 C15 1.409(5)
C20 H20 0.9500
C29 O3 1.345(4)
C29 C34 1.402(5)
C29 C30 1.415(5)
C1 O1 1.325(4)
C1 C6 1.398(5)
C1 C2 1.436(5)
C3 C2 1.392(5)
C3 C4 1.398(5)
C3 H3 0.9500
C15 O2 1.331(4)
C30 C31 1.400(4)
C30 C35 1.536(5)
C43 O4 1.333(4)
C43 C48 1.398(5)
C43 C44 1.438(5)
C5 C6 1.388(5)
C5 C4 1.389(5)
C5 H5 0.9500
C2 C7 1.528(5)
C6 H6 0.9500
C34 C33 1.382(5)
C34 H34 0.9500
C4 C11 1.535(5)
C45 C44 1.395(5)
C45 C46 1.406(5)
C45 H45 0.9500
C18 C17 1.389(5)
C18 C25 1.531(5)
C17 H17 0.9500
C31 C32 1.397(5)
C31 H31 0.9500
C46 C47 1.379(5)
C46 C53 1.532(6)
C48 C47 1.377(5)
C48 H48 0.9500
C47 H47 0.9500
C33 C32 1.390(5)
C33 H33 0.9500
C32 C39 1.538(5)
C44 C49 1.536(5)
O7 C62 1.418(5)
O7 C61 1.426(5)
O8 C63 1.427(4)
O8 C64 1.430(5)
C23 C21 1.537(5)
C23 H23A 0.9800
C23 H23B 0.9800
C23 H23C 0.9800
C49 C51 1.528(5)
C49 C50 1.543(5)
C49 C52 1.544(5)
C35 C37 1.532(5)
C35 C38 1.537(5)
C35 C36 1.539(5)
C7 C9 1.533(5)
C7 C10 1.541(5)
C7 C8 1.544(5)
C10 H10A 0.9800
C10 H10B 0.9800
C10 H10C 0.9800
C21 C24 1.534(4)
C21 C22 1.550(5)
C25 C28 1.529(5)
C25 C26 1.537(5)
C25 C27 1.540(5)
C26 H26A 0.9800
C26 H26B 0.9800
C26 H26C 0.9800
C39 C40 1.531(5)
C39 C42 1.539(6)
C39 C41 1.541(6)
C24 H24A 0.9800
C24 H24B 0.9800
C24 H24C 0.9800
C9 H9A 0.9800
C9 H9B 0.9800
C9 H9C 0.9800
C22 H22A 0.9800
C22 H22B 0.9800
C22 H22C 0.9800
C62 C63 1.492(6)
C62 H62A 0.9900
C62 H62B 0.9900
C11 C12 1.523(6)
C11 C14 1.546(7)
C11 C13 1.548(6)
C63 H63A 0.9900
C63 H63B 0.9900
C8 H8A 0.9800
C8 H8B 0.9800
C8 H8C 0.9800
C50 H50A 0.9800
C50 H50B 0.9800
C50 H50C 0.9800
C37 H37A 0.9800
C37 H37B 0.9800
C37 H37C 0.9800
C52 H52A 0.9800
C52 H52B 0.9800
C52 H52C 0.9800
C64 H64A 0.9800
C64 H64B 0.9800
C64 H64C 0.9800
C36 H36A 0.9800
C36 H36B 0.9800
C36 H36C 0.9800
C27 H27A 0.9800
C27 H27B 0.9800
C27 H27C 0.9800
C40 H40A 0.9800
C40 H40B 0.9800
C40 H40C 0.9800
C51 H51A 0.9800
C51 H51B 0.9800
C51 H51C 0.9800
C61 H61A 0.9800
C61 H61B 0.9800
C61 H61C 0.9800
C42 H42A 0.9800
C42 H42B 0.9800
C42 H42C 0.9800
C38 H38A 0.9800
C38 H38B 0.9800
C38 H38C 0.9800
C28 H28A 0.9800
C28 H28B 0.9800
C28 H28C 0.9800
C41 H41A 0.9800
C41 H41B 0.9800
C41 H41C 0.9800
C53 C56 1.465(7)
C53 C54 1.527(6)
C53 C55 1.559(6)
O10 C67 1.438(4)
O10 C68 1.440(4)
O9 C65 1.428(5)
O9 C66 1.447(4)
O6 C59 1.422(4)
O6 C60 1.430(4)
O5 C57 1.423(4)
O5 C58 1.427(4)
C60 H60A 0.9800
C60 H60B 0.9800
C60 H60C 0.9800
C59 C58 1.501(5)
C59 H59A 0.9900
C59 H59B 0.9900
C57 H57A 0.9800
C57 H57B 0.9800
C57 H57C 0.9800
C58 H58A 0.9900
C58 H58B 0.9900
C13 H13A 0.9800
C13 H13B 0.9800
C13 H13C 0.9800
C12 H12A 0.9800
C12 H12B 0.9800
C12 H12C 0.9800
C14 H14A 0.9800
C14 H14B 0.9800
C14 H14C 0.9800
C66 C67 1.495(5)
C66 H66A 0.9900
C66 H66B 0.9900
C68 H68A 0.9800
C68 H68B 0.9800
C68 H68C 0.9800
C67 H67A 0.9900
C67 H67B 0.9900
C65 H65A 0.9800
C65 H65B 0.9800
C65 H65C 0.9800
C54 H54A 0.9800
C54 H54B 0.9800
C54 H54C 0.9800
C55 H55A 0.9800
C55 H55B 0.9800
C55 H55C 0.9800
C56 H56A 0.9800
C56 H56B 0.9800
C56 H56C 0.9800
